data_7008859
loop_
_publ_author_name
'Berry, John F.'
'Cotton, F. Albert'
'Huang, Penglin'
'Murillo, Carlos A.'
'Wang, Xiaoping'

_publ_section_title
;
 A hardwon dirhodium paddlewheel with guanidinate type (hpp) bridging
 ligands
;
_journal_issue 23
_journal_name_full 'Dalton Transactions'
_journal_page_first 3713
_journal_paper_doi 10.1039/b513406d
_journal_year 2005
_chemical_formula_moiety 'C12 H18 O12 Rh2, 2(C7 H14 N3), 3(C H2 Cl2)'
_chemical_formula_sum 'C29 H52 Cl6 N6 O12 Rh2'
_chemical_formula_weight 1095.29
_chemical_name_common 'Rh2(OAc)4[(OAc)(H2hpp)]2, 3CH2Cl2'
_chemical_name_systematic
;
?
;
_space_group_IT_number 15
_symmetry_cell_setting monoclinic
_symmetry_space_group_name_Hall '-C 2yc'
_symmetry_space_group_name_H-M 'C 1 2/c 1'
_atom_sites_solution_hydrogens geom
_atom_sites_solution_primary direct
_atom_sites_solution_secondary difmap
_audit_creation_method SHELXL-97
_cell_angle_alpha 90.00
_cell_angle_beta 107.792(7)
_cell_angle_gamma 90.00
_cell_formula_units_Z 4
_cell_length_a 17.368(8)
_cell_length_b 14.227(6)
_cell_length_c 20.933(9)
_cell_measurement_reflns_used 5313
_cell_measurement_temperature 213(2)
_cell_measurement_theta_max 45
_cell_measurement_theta_min 5
_cell_volume 4925(4)
_computing_cell_refinement SAINT
_computing_data_collection SMART
_computing_data_reduction SAINT
_computing_structure_refinement 'SHELXL-97 (Sheldrick, 1997)'
_computing_structure_solution 'SHELXS-97 (Sheldrick, 1990)'
_diffrn_ambient_temperature 213(2)
_diffrn_measured_fraction_theta_full 1.000
_diffrn_measured_fraction_theta_max 1.000
_diffrn_measurement_device_type 'Bruker SMART 1000 CCD'
_diffrn_measurement_method \w-scan
_diffrn_radiation_monochromator graphite
_diffrn_radiation_source 'normal-focus sealed tube'
_diffrn_radiation_type MoK\a
_diffrn_radiation_wavelength 0.71073
_diffrn_reflns_av_R_equivalents 0.0223
_diffrn_reflns_av_sigmaI/netI 0.0222
_diffrn_reflns_limit_h_max 18
_diffrn_reflns_limit_h_min -18
_diffrn_reflns_limit_k_max 15
_diffrn_reflns_limit_k_min -15
_diffrn_reflns_limit_l_max 17
_diffrn_reflns_limit_l_min -22
_diffrn_reflns_number 11103
_diffrn_reflns_theta_full 22.50
_diffrn_reflns_theta_max 22.50
_diffrn_reflns_theta_min 1.89
_diffrn_standards_number 0
_exptl_absorpt_coefficient_mu 1.049
_exptl_absorpt_correction_T_max 0.9023
_exptl_absorpt_correction_T_min 0.8220
_exptl_absorpt_correction_type multi-scan
_exptl_absorpt_process_details SADABS
_exptl_crystal_colour blue
_exptl_crystal_density_diffrn 1.477
_exptl_crystal_density_method 'not measured'
_exptl_crystal_description needle
_exptl_crystal_F_000 2224
_exptl_crystal_size_max 0.50
_exptl_crystal_size_mid 0.10
_exptl_crystal_size_min 0.10
_refine_diff_density_max 1.763
_refine_diff_density_min -0.630
_refine_diff_density_rms 0.128
_refine_ls_extinction_method none
_refine_ls_goodness_of_fit_ref 1.079
_refine_ls_hydrogen_treatment noref
_refine_ls_matrix_type full
_refine_ls_number_parameters 300
_refine_ls_number_reflns 3215
_refine_ls_number_restraints 14
_refine_ls_restrained_S_all 1.079
_refine_ls_R_factor_all 0.0807
_refine_ls_R_factor_gt 0.0669
_refine_ls_shift/su_max 0.001
_refine_ls_shift/su_mean 0.000
_refine_ls_structure_factor_coef Fsqd
_refine_ls_weighting_details 'calc w=1/[\s^2^(Fo^2^)+(0.1054P)^2^+50.9944P] where P=(Fo^2^+2Fc^2^)/3'
_refine_ls_weighting_scheme calc
_refine_ls_wR_factor_gt 0.1901
_refine_ls_wR_factor_ref 0.2021
_reflns_number_gt 2588
_reflns_number_total 3215
_reflns_threshold_expression I>2sigma(I)
_cod_data_source_file b513406d.txt
_cod_data_source_block Two3CH2Cl2
_cod_depositor_comments
;
The following automatic conversions were performed:
'_symmetry_cell_setting' value 'Monoclinic' changed to 'monoclinic'
according to '/home/saulius/struct/CIF-dictionaries/cif_core.dic'
dictionary named 'cif_core.dic' version 2.4.1 from 2010-06-29.

Automatic conversion script
Id: cif_fix_enum 1527 2010-12-29 10:47:43Z saulius 
;
_cod_original_sg_symbol_H-M 'C 2/c'
_cod_database_code 7008859

loop_
_symmetry_equiv_pos_as_xyz
'x, y, z'
'-x, y, -z+1/2'
'x+1/2, y+1/2, z'
'-x+1/2, y+1/2, -z+1/2'
'-x, -y, -z'
'x, -y, z-1/2'
'-x+1/2, -y+1/2, -z'
'x+1/2, -y+1/2, z-1/2'

loop_
_atom_site_label
_atom_site_type_symbol
_atom_site_fract_x
_atom_site_fract_y
_atom_site_fract_z
_atom_site_U_iso_or_equiv
_atom_site_adp_type
_atom_site_occupancy
_atom_site_symmetry_multiplicity
_atom_site_calc_flag
_atom_site_refinement_flags
_atom_site_disorder_assembly
_atom_site_disorder_group
Rh1 Rh 0.04740(4) 0.43241(5) 0.30547(3) 0.0536(3) Uani 1 1 d . . .
O1 O 0.0442(4) 0.5749(4) 0.3017(3) 0.0670(18) Uani 1 1 d . . .
O2 O -0.1381(3) 0.4317(4) 0.2379(3) 0.0606(16) Uani 1 1 d . . .
O3 O 0.0457(3) 0.2892(5) 0.3020(3) 0.0632(16) Uani 1 1 d . . .
O4 O 0.1430(3) 0.4256(4) 0.4090(3) 0.0511(14) Uani 1 1 d . . .
O5 O 0.2114(4) 0.4599(5) 0.5123(3) 0.081(2) Uani 1 1 d . . .
O6 O -0.0492(3) 0.4292(5) 0.3423(3) 0.0628(17) Uani 1 1 d . . .
N3 N 0.2613(4) 0.2914(5) 0.3955(3) 0.062(2) Uani 1 1 d . . .
H3A H 0.2223 0.3291 0.3965 0.075 Uiso 1 1 calc R A 1
N4 N 0.3903(4) 0.2356(6) 0.4466(4) 0.067(2) Uani 1 1 d . . .
N5 N 0.3313(4) 0.3416(5) 0.5001(3) 0.0611(19) Uani 1 1 d . . .
H5A H 0.2903 0.3781 0.4976 0.073 Uiso 1 1 calc R B .
C5 C 0.0000 0.6154(11) 0.2500 0.070(4) Uani 1 2 d S . .
C6 C 0.0000 0.7202(11) 0.2500 0.095(5) Uani 1 2 d S . .
H6A H 0.0362 0.7429 0.2922 0.142 Uiso 0.50 1 calc PR . .
H6B H -0.0543 0.7429 0.2445 0.142 Uiso 0.50 1 calc PR . .
H6C H 0.0181 0.7429 0.2133 0.142 Uiso 0.50 1 calc PR . .
C7 C -0.1195(5) 0.4264(7) 0.3018(5) 0.061(2) Uani 1 1 d . . .
C8 C -0.1875(6) 0.4145(9) 0.3310(5) 0.079(3) Uani 1 1 d . . .
H8A H -0.1661 0.4120 0.3795 0.119 Uiso 1 1 calc R . .
H8B H -0.2162 0.3566 0.3145 0.119 Uiso 1 1 calc R . .
H8C H -0.2245 0.4672 0.3179 0.119 Uiso 1 1 calc R . .
C9 C 0.0000 0.2497(10) 0.2500 0.063(3) Uani 1 2 d S . .
C10 C 0.0000 0.1430(11) 0.2500 0.088(5) Uani 1 2 d S . .
H10A H -0.0366 0.1203 0.2080 0.132 Uiso 0.50 1 calc PR . .
H10B H -0.0175 0.1203 0.2870 0.132 Uiso 0.50 1 calc PR . .
H10C H 0.0542 0.1203 0.2550 0.132 Uiso 0.50 1 calc PR . .
C11 C 0.1539(5) 0.4703(7) 0.4620(4) 0.053(2) Uani 1 1 d . . .
C12 C 0.0910(6) 0.5447(7) 0.4626(5) 0.072(3) Uani 1 1 d . . .
H12A H 0.1062 0.5758 0.5059 0.108 Uiso 1 1 calc R . .
H12B H 0.0386 0.5149 0.4547 0.108 Uiso 1 1 calc R . .
H12C H 0.0880 0.5905 0.4277 0.108 Uiso 1 1 calc R . .
C13 C 0.2508(6) 0.2328(11) 0.3363(6) 0.103(4) Uani 0.60 1 d PD B 1
H13A H 0.2174 0.2661 0.2965 0.123 Uiso 0.60 1 calc PR B 1
H13B H 0.2227 0.1747 0.3410 0.123 Uiso 0.60 1 calc PR B 1
C14 C 0.3305(8) 0.2092(17) 0.3273(9) 0.085(6) Uani 0.60 1 d PD B 1
H14A H 0.3539 0.2657 0.3138 0.102 Uiso 0.60 1 calc PR B 1
H14B H 0.3229 0.1623 0.2916 0.102 Uiso 0.60 1 calc PR B 1
C15 C 0.3873(7) 0.1715(8) 0.3910(5) 0.086(3) Uani 0.60 1 d PD B 1
H15A H 0.3690 0.1093 0.4005 0.103 Uiso 0.60 1 calc PR B 1
H15B H 0.4415 0.1647 0.3864 0.103 Uiso 0.60 1 calc PR B 1
C13' C 0.2508(6) 0.2328(11) 0.3363(6) 0.103(4) Uani 0.40 1 d P B 2
H13C H 0.1959 0.2068 0.3223 0.123 Uiso 0.40 1 calc PR B 2
H13D H 0.2569 0.2717 0.2995 0.123 Uiso 0.40 1 calc PR B 2
C14' C 0.3070(11) 0.158(2) 0.3481(15) 0.114(15) Uani 0.40 1 d PD B 2
H14C H 0.3108 0.1382 0.3044 0.137 Uiso 0.40 1 calc PR B 2
H14D H 0.2838 0.1058 0.3662 0.137 Uiso 0.40 1 calc PR B 2
C15' C 0.3873(7) 0.1715(8) 0.3910(5) 0.086(3) Uani 0.40 1 d P B 2
H15C H 0.4207 0.1968 0.3649 0.103 Uiso 0.40 1 calc PR B 2
H15D H 0.4099 0.1105 0.4093 0.103 Uiso 0.40 1 calc PR B 2
C16 C 0.3278(5) 0.2898(6) 0.4477(4) 0.051(2) Uani 1 1 d . B .
C17 C 0.4636(6) 0.2309(8) 0.5049(6) 0.081(3) Uani 1 1 d . B .
H17A H 0.5110 0.2227 0.4893 0.097 Uiso 1 1 calc R . .
H17B H 0.4602 0.1764 0.5325 0.097 Uiso 1 1 calc R . .
C18 C 0.4736(6) 0.3178(9) 0.5461(6) 0.091(3) Uani 1 1 d . . .
H18A H 0.4891 0.3698 0.5219 0.109 Uiso 1 1 calc R B .
H18B H 0.5173 0.3084 0.5882 0.109 Uiso 1 1 calc R . .
C19 C 0.3977(6) 0.3432(8) 0.5617(5) 0.085(3) Uani 1 1 d . B .
H19A H 0.3878 0.2982 0.5938 0.102 Uiso 1 1 calc R . .
H19B H 0.4029 0.4061 0.5818 0.102 Uiso 1 1 calc R . .
C1S C 0.7030(10) 0.4701(12) 0.6329(7) 0.136(6) Uani 1 1 d . . .
H1SA H 0.6990 0.4747 0.5853 0.164 Uiso 1 1 calc R . .
H1SB H 0.7521 0.5029 0.6592 0.164 Uiso 1 1 calc R . .
Cl1 Cl 0.7067(5) 0.3541(5) 0.6568(4) 0.250(4) Uani 1 1 d . . .
Cl2 Cl 0.6175(4) 0.5210(5) 0.6471(4) 0.203(3) Uani 1 1 d . . .
C2S C 0.6686(9) 0.3777(15) 0.4039(7) 0.073(9) Uani 0.34 1 d PD C 1
H2SA H 0.6908 0.3179 0.3945 0.088 Uiso 0.34 1 calc PR C 1
H2SB H 0.7132 0.4194 0.4275 0.088 Uiso 0.34 1 calc PR C 1
Cl3 Cl 0.6007(12) 0.3603(13) 0.4512(10) 0.188(8) Uani 0.34 1 d PD C 1
Cl4 Cl 0.6060(4) 0.4309(5) 0.3288(4) 0.076(2) Uani 0.34 1 d PD C 1
C2S' C 0.664(3) 0.327(5) 0.4138(16) 0.08(2) Uani 0.16 1 d PDU D 2
H2SC H 0.6531 0.2665 0.3901 0.097 Uiso 0.16 1 calc PR D 2
H2SD H 0.7090 0.3578 0.4037 0.097 Uiso 0.16 1 calc PR D 2
Cl3' Cl 0.6850(13) 0.3101(15) 0.5025(14) 0.118(8) Uani 0.16 1 d PD D 2
Cl4' Cl 0.5751(17) 0.4001(14) 0.3902(14) 0.126(9) Uani 0.16 1 d PD D 2

loop_
_atom_site_aniso_label
_atom_site_aniso_U_11
_atom_site_aniso_U_22
_atom_site_aniso_U_33
_atom_site_aniso_U_23
_atom_site_aniso_U_13
_atom_site_aniso_U_12
Rh1 0.0380(5) 0.0786(6) 0.0387(5) -0.0025(3) 0.0035(3) 0.0029(3)
O1 0.074(5) 0.053(4) 0.063(4) -0.010(3) 0.006(4) 0.000(3)
O2 0.037(3) 0.094(5) 0.046(4) -0.001(3) 0.005(3) -0.003(3)
O3 0.067(4) 0.076(4) 0.039(3) 0.001(3) 0.005(3) 0.001(3)
O4 0.034(3) 0.072(4) 0.040(3) -0.004(3) 0.001(2) 0.013(2)
O5 0.060(4) 0.117(6) 0.048(4) -0.019(4) -0.007(3) 0.039(4)
O6 0.040(3) 0.103(5) 0.041(3) -0.005(3) 0.006(3) 0.002(3)
N3 0.054(4) 0.080(5) 0.050(4) -0.004(4) 0.011(4) 0.021(4)
N4 0.062(5) 0.070(5) 0.065(5) 0.000(4) 0.015(4) 0.020(4)
N5 0.056(4) 0.070(5) 0.051(4) -0.002(4) 0.007(4) 0.021(4)
C5 0.060(8) 0.093(11) 0.048(8) 0.000 0.003(7) 0.000
C6 0.120(13) 0.075(11) 0.081(11) 0.000 0.020(10) 0.000
C7 0.046(5) 0.081(6) 0.050(6) -0.009(4) 0.007(4) 0.000(4)
C8 0.057(6) 0.119(9) 0.063(6) -0.010(6) 0.020(5) -0.009(6)
C9 0.067(8) 0.075(9) 0.045(8) 0.000 0.016(7) 0.000
C10 0.117(13) 0.079(11) 0.057(9) 0.000 0.010(8) 0.000
C11 0.040(5) 0.078(6) 0.035(5) -0.013(4) 0.000(4) 0.010(4)
C12 0.058(6) 0.090(7) 0.058(6) -0.014(5) 0.005(5) 0.028(5)
C13 0.072(7) 0.156(12) 0.070(7) -0.050(8) 0.008(6) 0.008(7)
C14 0.114(15) 0.072(14) 0.068(12) 0.021(10) 0.024(11) 0.032(11)
C15 0.081(7) 0.095(8) 0.077(7) -0.011(6) 0.017(6) 0.033(6)
C13' 0.072(7) 0.156(12) 0.070(7) -0.050(8) 0.008(6) 0.008(7)
C14' 0.22(4) 0.044(17) 0.054(18) -0.002(14) 0.00(2) 0.08(2)
C15' 0.081(7) 0.095(8) 0.077(7) -0.011(6) 0.017(6) 0.033(6)
C16 0.046(5) 0.058(5) 0.049(5) 0.005(4) 0.012(4) 0.004(4)
C17 0.052(5) 0.084(7) 0.092(8) 0.002(6) 0.000(5) 0.019(5)
C18 0.059(6) 0.107(9) 0.089(8) -0.017(7) -0.001(6) 0.007(6)
C19 0.072(7) 0.096(8) 0.068(7) -0.009(6) -0.006(5) 0.031(6)
C1S 0.123(12) 0.179(16) 0.087(9) 0.035(10) 0.001(9) -0.061(11)
Cl1 0.249(7) 0.165(5) 0.233(7) 0.074(5) -0.080(6) -0.058(5)
Cl2 0.207(6) 0.208(6) 0.226(7) -0.046(5) 0.115(5) -0.107(5)
C2S 0.09(2) 0.031(14) 0.13(3) -0.027(15) 0.07(2) -0.048(14)
Cl3 0.236(18) 0.196(15) 0.216(17) -0.067(13) 0.192(16) -0.103(14)
Cl4 0.063(4) 0.060(4) 0.094(6) -0.016(4) 0.008(4) -0.008(3)
C2S' 0.07(2) 0.09(2) 0.08(2) 0.000(10) 0.033(12) -0.013(10)
Cl3' 0.074(12) 0.087(14) 0.19(3) 0.004(14) 0.039(14) -0.023(10)
Cl4' 0.17(2) 0.062(11) 0.12(2) -0.037(12) 0.018(18) -0.045(14)

loop_
_atom_type_symbol
_atom_type_description
_atom_type_scat_dispersion_real
_atom_type_scat_dispersion_imag
_atom_type_scat_source
C C 0.0033 0.0016 'International Tables Vol C Tables 4.2.6.8 and 6.1.1.4'
H H 0.0000 0.0000 'International Tables Vol C Tables 4.2.6.8 and 6.1.1.4'
N N 0.0061 0.0033 'International Tables Vol C Tables 4.2.6.8 and 6.1.1.4'
O O 0.0106 0.0060 'International Tables Vol C Tables 4.2.6.8 and 6.1.1.4'
Rh Rh -1.1178 0.9187 'International Tables Vol C Tables 4.2.6.8 and 6.1.1.4'
Cl Cl 0.1484 0.1585 'International Tables Vol C Tables 4.2.6.8 and 6.1.1.4'

loop_
_geom_angle_atom_site_label_1
_geom_angle_atom_site_label_2
_geom_angle_atom_site_label_3
_geom_angle
_geom_angle_site_symmetry_1
_geom_angle_site_symmetry_3
_geom_angle_publ_flag
O1 Rh1 O3 175.8(2) . . ?
O1 Rh1 O2 90.2(3) . 2 ?
O3 Rh1 O2 89.1(2) . 2 ?
O1 Rh1 O6 91.2(3) . . ?
O3 Rh1 O6 89.2(2) . . ?
O2 Rh1 O6 175.6(2) 2 . ?
O1 Rh1 O4 94.7(2) . . ?
O3 Rh1 O4 89.4(2) . . ?
O2 Rh1 O4 89.2(2) 2 . ?
O6 Rh1 O4 94.8(2) . . ?
O1 Rh1 Rh1 87.71(17) . 2 ?
O3 Rh1 Rh1 88.14(15) . 2 ?
O2 Rh1 Rh1 87.92(16) 2 2 ?
O6 Rh1 Rh1 88.02(16) . 2 ?
O4 Rh1 Rh1 176.28(13) . 2 ?
C5 O1 Rh1 119.5(8) . . ?
C7 O2 Rh1 118.9(5) . 2 ?
C9 O3 Rh1 118.2(7) . . ?
C11 O4 Rh1 133.8(5) . . ?
C7 O6 Rh1 119.1(6) . . ?
C16 N3 C13 122.8(7) . . ?
C16 N4 C15 122.7(8) . . ?
C16 N4 C17 120.9(8) . . ?
C15 N4 C17 116.2(7) . . ?
C16 N5 C19 125.4(7) . . ?
O1 C5 O1 125.6(14) . 2 ?
O1 C5 C6 117.2(7) . . ?
O1 C5 C6 117.2(7) 2 . ?
O6 C7 O2 125.9(8) . . ?
O6 C7 C8 117.0(8) . . ?
O2 C7 C8 117.1(8) . . ?
O3 C9 O3 127.3(13) . 2 ?
O3 C9 C10 116.3(6) . . ?
O3 C9 C10 116.3(6) 2 . ?
O5 C11 O4 124.8(8) . . ?
O5 C11 C12 118.5(7) . . ?
O4 C11 C12 116.6(7) . . ?
N3 C13 C14 110.8(11) . . ?
C13 C14 C15 110.7(15) . . ?
N4 C15 C14 109.7(10) . . ?
N5 C16 N3 119.2(7) . . ?
N5 C16 N4 120.6(7) . . ?
N3 C16 N4 120.2(8) . . ?
N4 C17 C18 111.2(8) . . ?
C17 C18 C19 112.0(9) . . ?
N5 C19 C18 108.5(9) . . ?
Cl1 C1S Cl2 107.7(9) . . ?
Cl3 C2S Cl4 102.8(11) . . ?
Cl3' C2S' Cl4' 104(2) . . ?

loop_
_geom_bond_atom_site_label_1
_geom_bond_atom_site_label_2
_geom_bond_distance
_geom_bond_site_symmetry_2
_geom_bond_publ_flag
Rh1 O1 2.029(6) . ?
Rh1 O3 2.039(7) . ?
Rh1 O2 2.044(6) 2 ?
Rh1 O6 2.050(6) . ?
Rh1 O4 2.294(5) . ?
Rh1 Rh1 2.4017(15) 2 ?
O1 C5 1.259(9) . ?
O2 C7 1.278(11) . ?
O2 Rh1 2.044(6) 2 ?
O3 C9 1.266(8) . ?
O4 C11 1.242(10) . ?
O5 C11 1.218(10) . ?
O6 C7 1.256(10) . ?
N3 C16 1.325(10) . ?
N3 C13 1.458(12) . ?
N4 C16 1.337(11) . ?
N4 C15 1.467(13) . ?
N4 C17 1.471(12) . ?
N5 C16 1.308(11) . ?
N5 C19 1.444(12) . ?
C5 O1 1.259(9) 2 ?
C5 C6 1.49(2) . ?
C7 C8 1.496(13) . ?
C9 O3 1.266(8) 2 ?
C9 C10 1.52(2) . ?
C11 C12 1.524(12) . ?
C13 C14 1.492(15) . ?
C14 C15 1.495(14) . ?
C17 C18 1.487(15) . ?
C18 C19 1.496(15) . ?
C1S Cl1 1.720(17) . ?
C1S Cl2 1.757(19) . ?
C2S Cl3 1.773(8) . ?
C2S Cl4 1.784(8) . ?
C2S' Cl3' 1.796(9) . ?
C2S' Cl4' 1.799(9) . ?
